data_4320442
loop_
_publ_author_name
'Kin-ya Akiba'
'Ryo Nadano'
'Wataru Satoh'
'Yohsuke Yamamoto'
'Shigeru Nagase'
'Zhongping Ou'
'Xiaoyu Tan'
'Karl M. Kadish'

_publ_section_title
;
 Synthesis, Structure, Electrochemistry, and Spectroelectrochemistry of
 Hypervalent Phosphorus(V) Octaethylporphyrins and Theoretical Analysis of
 the Nature of the PO Bond in P(OEP)(CH2CH3)(O)
;
_journal_name_full 'Inorganic Chemistry'
_journal_page_first 5553
_journal_page_last 5567
_journal_paper_doi 10.1021/ic010595e
_journal_volume 40
_journal_year 2001
_chemical_formula_sum 'C40 H55 Cl N5 O4 P'
_chemical_formula_weight 736.33
_space_group_IT_number 2
_symmetry_cell_setting triclinic
_symmetry_Int_Tables_number 2
_symmetry_space_group_name_Hall '-P 1'
_symmetry_space_group_name_H-M 'P -1'
_cell_angle_alpha 87.84(5)
_cell_angle_beta 85.58(5)
_cell_angle_gamma 63.32(5)
_cell_formula_units_Z 2
_cell_length_a 9.845(6)
_cell_length_b 10.946(8)
_cell_length_c 21.67(1)
_cell_measurement_reflns_used 24
_cell_measurement_temperature 298
_cell_measurement_theta_max 30
_cell_measurement_theta_min 19
_cell_volume 2080(2)
_computing_data_reduction 'teXsan Ver. 1.11'
_computing_publication_material 'teXsan Ver. 1.11'
_computing_structure_refinement 'teXsan Ver. 1.10'
_computing_structure_solution SIR92
_diffrn_measured_fraction_theta_full 1.0041
_diffrn_measured_fraction_theta_max 1.0041
_diffrn_measurement_device 'Mac Science MXC3'
_diffrn_measurement_method theta/2theta
_diffrn_radiation_detector 'scintillation counter'
_diffrn_radiation_type 'Mo K\a'
_diffrn_radiation_wavelength 0.7107
_diffrn_reflns_av_R_equivalents 0.013
_diffrn_reflns_limit_h_max 10
_diffrn_reflns_limit_h_min -10
_diffrn_reflns_limit_k_max 11
_diffrn_reflns_limit_k_min -11
_diffrn_reflns_limit_l_max 2
_diffrn_reflns_limit_l_min -23
_diffrn_reflns_number 5675
_diffrn_reflns_theta_full 22.50
_diffrn_reflns_theta_max 22.50
_exptl_absorpt_coefficient_mu 1.36
_exptl_absorpt_correction_type none
_exptl_crystal_colour violet
_exptl_crystal_density_diffrn 1.175
_exptl_crystal_density_meas ?
_exptl_crystal_density_method 'not measured'
_exptl_crystal_description plate
_exptl_crystal_F_000 788.00
_exptl_crystal_size_max 0.90
_exptl_crystal_size_mid 0.75
_exptl_crystal_size_min 0.15
_refine_diff_density_max 1.14
_refine_diff_density_min -1.02
_refine_ls_extinction_method none
_refine_ls_goodness_of_fit_ref 1.957
_refine_ls_hydrogen_treatment noref
_refine_ls_number_parameters 411
_refine_ls_number_reflns 2526
_refine_ls_R_factor_gt 0.1307
_refine_ls_shift/su_max 0.0001
_refine_ls_structure_factor_coef F
_refine_ls_weighting_details 'w = 1/[\s^2^(Fo) + 0.01000|Fo|^2^]'
_refine_ls_weighting_scheme calc
_refine_ls_wR_factor_ref 0.2012
_reflns_number_gt 2526
_reflns_number_total 5445
_reflns_threshold_expression F^2^>4.0\s(F^2^)
_cod_data_source_file ic010595e_07.cif
_cod_data_source_block OEPPEt(NEt2)+ClO4-(7a-ClO4)
_cod_depositor_comments
;
The following automatic conversions were performed:

'_exptl_crystal_density_meas' value 'not measured' was changed to '?'
- the value is perceived as not measured.

Automatic conversion script
Id: cif_fix_values 3008 2015-01-20 13:52:24Z robertas 
;
_cod_original_sg_symbol_H-M 'P -1 '
_cod_original_formula_sum 'C40 H55 Cl N5 O4 P '
_cod_database_code 4320442

loop_
_symmetry_equiv_pos_as_xyz
x,y,z
-x,-y,-z

loop_
_atom_site_label
_atom_site_type_symbol
_atom_site_fract_x
_atom_site_fract_y
_atom_site_fract_z
_atom_site_U_iso_or_equiv
_atom_site_adp_type
_atom_site_occupancy
_atom_site_calc_flag
_atom_site_refinement_flags
_atom_site_disorder_assembly
_atom_site_disorder_group
Cl(1) Cl 0.5000 0.0000 0.5000 0.152(4) Uiso 1.00 d S . .
Cl(2) Cl 0.0000 0.0000 1.0000 0.147(4) Uiso 1.00 d S . .
P(1) P 0.0326(4) 0.4347(4) 0.7503(2) 0.050(1) Uiso 1.00 d . . .
O(1) O 0.435(4) 0.077(3) 0.449(2) 0.28(1) Uiso 1.00 d . . .
O(2) O 0.453(3) 0.129(3) 0.547(1) 0.116(9) Uiso 0.50 d P . .
O(3) O 0.363(5) -0.035(4) 0.511(2) 0.17(1) Uiso 0.50 d P . .
O(4) O -0.020(3) 0.079(3) 1.052(1) 0.24(1) Uiso 1.00 d . . .
O(5) O -0.081(3) 0.131(3) 0.953(1) 0.114(9) Uiso 0.50 d P . .
O(6) O 0.160(5) -0.033(4) 0.989(2) 0.16(1) Uiso 0.50 d P . .
N(1) N -0.066(1) 0.633(1) 0.7492(6) 0.063(3) Uiso 1.00 d . . .
N(2) N -0.022(1) 0.436(1) 0.6675(6) 0.055(3) Uiso 1.00 d . . .
N(3) N 0.132(1) 0.238(1) 0.7502(6) 0.054(3) Uiso 1.00 d . . .
N(4) N 0.087(1) 0.435(1) 0.8326(6) 0.054(3) Uiso 1.00 d . . .
N(5) N 0.204(1) 0.436(1) 0.7249(6) 0.071(4) Uiso 1.00 d . . .
N(6) N -0.140(1) 0.436(1) 0.7754(6) 0.070(4) Uiso 1.00 d . . .
C(1) C -0.044(2) 0.717(1) 0.7903(7) 0.057(5) Uani 1.00 d . . .
C(2) C -0.137(2) 0.856(1) 0.7740(8) 0.059(5) Uani 1.00 d . . .
C(3) C -0.218(2) 0.856(1) 0.7258(8) 0.061(5) Uani 1.00 d . . .
C(4) C -0.175(1) 0.719(1) 0.7107(7) 0.053(4) Uani 1.00 d . . .
C(5) C -0.211(2) 0.667(1) 0.6599(8) 0.063(5) Uani 1.00 d . . .
C(6) C -0.138(2) 0.538(1) 0.6386(7) 0.056(5) Uani 1.00 d . . .
C(7) C -0.145(2) 0.495(1) 0.5760(7) 0.056(5) Uani 1.00 d . . .
C(8) C -0.035(2) 0.367(1) 0.5679(8) 0.056(5) Uani 1.00 d . . .
C(9) C 0.047(2) 0.327(1) 0.6252(7) 0.057(5) Uani 1.00 d . . .
C(10) C 0.149(2) 0.199(1) 0.6409(7) 0.054(5) Uani 1.00 d . . .
C(11) C 0.183(1) 0.153(1) 0.6982(7) 0.049(4) Uani 1.00 d . . .
C(12) C 0.252(2) 0.014(1) 0.7188(7) 0.049(4) Uani 1.00 d . . .
C(13) C 0.235(2) 0.014(1) 0.7816(7) 0.052(5) Uani 1.00 d . . .
C(14) C 0.164(2) 0.154(1) 0.8023(7) 0.052(5) Uani 1.00 d . . .
C(15) C 0.154(2) 0.199(1) 0.8605(7) 0.057(5) Uani 1.00 d . . .
C(16) C 0.128(1) 0.326(1) 0.8754(6) 0.048(4) Uani 1.00 d . . .
C(17) C 0.170(2) 0.367(1) 0.9320(7) 0.057(5) Uani 1.00 d . . .
C(18) C 0.151(2) 0.495(1) 0.9235(7) 0.056(5) Uani 1.00 d . . .
C(19) C 0.099(2) 0.538(1) 0.8624(7) 0.054(5) Uani 1.00 d . . .
C(20) C 0.045(2) 0.668(1) 0.8406(8) 0.061(5) Uani 1.00 d . . .
C(21) C -0.145(2) 0.977(1) 0.8060(8) 0.063(5) Uani 1.00 d . . .
C(22) C -0.276(2) 1.036(2) 0.857(1) 0.098(8) Uani 1.00 d . . .
C(23) C -0.331(2) 0.978(1) 0.6926(9) 0.073(6) Uani 1.00 d . . .
C(24) C -0.261(2) 1.038(2) 0.646(1) 0.092(7) Uani 1.00 d . . .
C(25) C -0.265(2) 0.582(2) 0.5329(8) 0.075(6) Uani 1.00 d . . .
C(26) C -0.418(2) 0.587(2) 0.554(1) 0.105(8) Uani 1.00 d . . .
C(27) C 0.004(2) 0.278(2) 0.5143(7) 0.079(6) Uani 1.00 d . . .
C(28) C -0.092(3) 0.200(2) 0.5174(10) 0.109(8) Uani 1.00 d . . .
C(29) C 0.318(2) -0.105(1) 0.6759(8) 0.067(5) Uani 1.00 d . . .
C(30) C 0.204(3) -0.143(2) 0.655(1) 0.115(9) Uani 1.00 d . . .
C(31) C 0.286(2) -0.104(1) 0.8248(8) 0.067(5) Uani 1.00 d . . .
C(32) C 0.444(2) -0.145(2) 0.843(1) 0.111(8) Uani 1.00 d . . .
C(33) C 0.391(3) 0.202(2) 0.983(1) 0.111(8) Uani 1.00 d . . .
C(34) C 0.222(2) 0.278(2) 0.9863(8) 0.079(6) Uani 1.00 d . . .
C(35) C 0.186(2) 0.581(2) 0.9659(8) 0.068(6) Uani 1.00 d . . .
C(36) C 0.328(2) 0.588(2) 0.9473(10) 0.093(7) Uani 1.00 d . . .
C(37) C 0.345(3) 0.340(3) 0.751(1) 0.087(7) Uiso 0.75 d P . .
C(38) C 0.428(4) 0.411(4) 0.778(2) 0.09(1) Uiso 0.50 d P . .
C(39) C 0.208(3) 0.524(2) 0.676(1) 0.085(7) Uiso 0.75 d P . .
C(40) C 0.300(3) 0.466(3) 0.631(1) 0.053(7) Uiso 0.50 d P . .
C(41) C -0.184(3) 0.340(3) 0.751(1) 0.094(8) Uiso 0.75 d P . .
C(42) C -0.345(5) 0.417(4) 0.721(2) 0.10(1) Uiso 0.50 d P . .
C(43) C -0.232(3) 0.520(3) 0.826(1) 0.092(8) Uiso 0.75 d P . .
C(44) C -0.267(3) 0.466(3) 0.869(1) 0.054(7) Uiso 0.50 d P . .
H(1) H -0.3000 0.7339 0.6382 0.0713 Uiso 1.00 calc . . .
H(2) H 0.2056 0.1347 0.6068 0.0623 Uiso 1.00 calc . . .
H(3) H 0.1620 0.1349 0.8938 0.0661 Uiso 1.00 calc . . .
H(4) H 0.0654 0.7351 0.8632 0.0755 Uiso 1.00 calc . . .
H(5) H -0.0542 0.9543 0.8258 0.0791 Uiso 1.00 calc . . .
H(6) H -0.1605 1.0497 0.7771 0.0791 Uiso 1.00 calc . . .
H(7) H -0.3992 0.9545 0.6729 0.0899 Uiso 1.00 calc . . .
H(8) H -0.3908 1.0502 0.7219 0.0899 Uiso 1.00 calc . . .
H(9) H -0.2731 0.6709 0.5285 0.0996 Uiso 1.00 calc . . .
H(10) H -0.2358 0.5397 0.4915 0.0996 Uiso 1.00 calc . . .
H(11) H -0.0097 0.3272 0.4755 0.0941 Uiso 1.00 calc . . .
H(12) H 0.1099 0.2095 0.5128 0.0941 Uiso 1.00 calc . . .
H(13) H 0.3680 -0.0844 0.6392 0.0846 Uiso 1.00 calc . . .
H(14) H 0.3932 -0.1831 0.6952 0.0846 Uiso 1.00 calc . . .
H(15) H 0.2197 -0.0851 0.8619 0.0845 Uiso 1.00 calc . . .
H(16) H 0.2901 -0.1844 0.8063 0.0845 Uiso 1.00 calc . . .
H(17) H 0.1035 0.6715 0.9708 0.0907 Uiso 1.00 calc . . .
H(18) H 0.1949 0.5401 1.0085 0.0907 Uiso 1.00 calc . . .
H(19) H 0.1846 0.3292 1.0243 0.0969 Uiso 1.00 calc . . .
H(20) H 0.1805 0.2109 0.9886 0.0969 Uiso 1.00 calc . . .
H(21) H -0.2799 1.1128 0.8761 0.1136 Uiso 1.00 calc . . .
H(22) H -0.3731 1.0632 0.8382 0.1136 Uiso 1.00 calc . . .
H(23) H -0.2671 0.9672 0.8869 0.1136 Uiso 1.00 calc . . .
H(24) H -0.1877 1.0629 0.6622 0.1104 Uiso 1.00 calc . . .
H(25) H -0.1977 0.9683 0.6131 0.1104 Uiso 1.00 calc . . .
H(26) H -0.3294 1.1142 0.6235 0.1104 Uiso 1.00 calc . . .
H(27) H -0.4519 0.6291 0.5955 0.1096 Uiso 1.00 calc . . .
H(28) H -0.4981 0.6390 0.5279 0.1096 Uiso 1.00 calc . . .
H(29) H -0.4139 0.4970 0.5590 0.1096 Uiso 1.00 calc . . .
H(30) H -0.2019 0.2664 0.5171 0.1314 Uiso 1.00 calc . . .
H(31) H -0.0734 0.1417 0.4825 0.1314 Uiso 1.00 calc . . .
H(32) H -0.0819 0.1483 0.5542 0.1314 Uiso 1.00 calc . . .
H(33) H 0.1242 -0.0677 0.6323 0.1218 Uiso 1.00 calc . . .
H(34) H 0.2440 -0.2197 0.6263 0.1218 Uiso 1.00 calc . . .
H(35) H 0.1488 -0.1658 0.6884 0.1218 Uiso 1.00 calc . . .
H(36) H 0.4784 -0.2187 0.8728 0.1265 Uiso 1.00 calc . . .
H(37) H 0.5157 -0.1656 0.8095 0.1265 Uiso 1.00 calc . . .
H(38) H 0.4453 -0.0665 0.8652 0.1265 Uiso 1.00 calc . . .
H(39) H 0.4336 0.1418 1.0178 0.1337 Uiso 1.00 calc . . .
H(40) H 0.4340 0.1466 0.9462 0.1337 Uiso 1.00 calc . . .
H(41) H 0.4381 0.2652 0.9817 0.1337 Uiso 1.00 calc . . .
H(42) H 0.4152 0.4970 0.9437 0.1122 Uiso 1.00 calc . . .
H(43) H 0.3236 0.6292 0.9065 0.1122 Uiso 1.00 calc . . .
H(44) H 0.3565 0.6389 0.9746 0.1122 Uiso 1.00 calc . . .

loop_
_atom_site_aniso_label
_atom_site_aniso_U_11
_atom_site_aniso_U_22
_atom_site_aniso_U_33
_atom_site_aniso_U_12
_atom_site_aniso_U_13
_atom_site_aniso_U_23
C(1) 0.055(9) 0.050(9) 0.07(1) -0.025(7) -0.011(8) 0.002(7)
C(2) 0.062(10) 0.029(7) 0.08(1) -0.012(7) -0.026(9) 0.003(7)
C(3) 0.066(10) 0.025(7) 0.09(1) -0.016(7) -0.023(9) 0.008(7)
C(4) 0.036(8) 0.042(8) 0.07(1) -0.010(7) -0.009(7) 0.001(7)
C(5) 0.048(9) 0.048(9) 0.08(1) -0.010(7) -0.036(8) 0.005(8)
C(6) 0.049(9) 0.032(7) 0.08(1) -0.006(7) -0.029(8) 0.012(7)
C(7) 0.08(1) 0.057(9) 0.048(9) -0.042(9) -0.014(8) 0.010(7)
C(8) 0.046(8) 0.033(8) 0.08(1) -0.012(7) -0.012(8) 0.006(8)
C(9) 0.046(9) 0.047(9) 0.07(1) -0.015(7) -0.010(8) 0.008(8)
C(10) 0.061(10) 0.039(8) 0.06(1) -0.021(7) 0.011(8) -0.008(7)
C(11) 0.042(8) 0.040(8) 0.06(1) -0.014(6) -0.006(7) -0.001(7)
C(12) 0.052(9) 0.028(7) 0.06(1) -0.014(6) 0.008(7) -0.001(7)
C(13) 0.056(9) 0.027(7) 0.06(1) -0.014(6) 0.005(7) 0.011(7)
C(14) 0.054(9) 0.036(7) 0.07(1) -0.025(7) -0.019(8) 0.012(7)
C(15) 0.062(10) 0.046(9) 0.06(1) -0.025(7) -0.005(8) 0.008(8)
C(16) 0.051(9) 0.043(8) 0.052(10) -0.025(7) -0.011(7) 0.008(7)
C(17) 0.063(10) 0.035(8) 0.07(1) -0.023(7) -0.009(8) 0.004(7)
C(18) 0.050(9) 0.049(9) 0.06(1) -0.009(7) -0.015(7) -0.001(7)
C(19) 0.065(10) 0.029(7) 0.07(1) -0.018(7) -0.034(8) -0.007(7)
C(20) 0.058(10) 0.051(9) 0.08(1) -0.030(7) -0.032(9) 0.002(8)
C(21) 0.065(10) 0.041(8) 0.07(1) -0.013(7) -0.023(9) 0.009(8)
C(22) 0.12(2) 0.07(1) 0.12(2) -0.05(1) -0.04(1) -0.02(1)
C(23) 0.08(1) 0.043(9) 0.10(1) -0.022(8) -0.03(1) -0.006(9)
C(24) 0.09(1) 0.06(1) 0.12(2) -0.017(10) -0.05(1) 0.03(1)
C(25) 0.07(1) 0.07(1) 0.08(1) -0.022(9) -0.024(9) 0.012(9)
C(26) 0.10(2) 0.09(1) 0.12(2) -0.03(1) -0.05(1) 0.00(1)
C(27) 0.12(1) 0.06(1) 0.05(1) -0.029(10) -0.023(10) 0.006(8)
C(28) 0.17(2) 0.09(1) 0.09(2) -0.08(1) -0.02(1) -0.01(1)
C(29) 0.07(1) 0.024(7) 0.09(1) -0.007(7) -0.022(9) 0.000(7)
C(30) 0.14(2) 0.11(2) 0.11(2) -0.07(1) 0.03(1) -0.05(1)
C(31) 0.08(1) 0.029(7) 0.08(1) -0.019(7) -0.018(9) 0.015(7)
C(32) 0.10(2) 0.12(2) 0.11(2) -0.04(1) -0.03(1) 0.07(1)
C(33) 0.12(2) 0.10(1) 0.10(2) -0.03(1) -0.05(1) 0.04(1)
C(34) 0.10(1) 0.06(1) 0.06(1) -0.024(10) -0.015(9) 0.008(8)
C(35) 0.08(1) 0.07(1) 0.07(1) -0.040(9) -0.019(9) -0.002(8)
C(36) 0.10(1) 0.09(1) 0.10(2) -0.05(1) -0.04(1) 0.01(1)

loop_
_atom_type_symbol
_atom_type_description
_atom_type_scat_dispersion_real
_atom_type_scat_dispersion_imag
_atom_type_scat_source
C C 0.003 0.002
;International Tables for Crystallography
(1992, Vol. C, Tables 4.2.6.8 and 6.1.1.1)
;
H H 0.000 0.000
;International Tables for Crystallography
(1992, Vol. C, Table 6.1.1.2)
;
N N 0.006 0.003
;International Tables for Crystallography
(1992, Vol. C, Tables 4.2.6.8 and 6.1.1.1)
;
O O 0.011 0.006
;International Tables for Crystallography
(1992, Vol. C, Tables 4.2.6.8 and 6.1.1.1)
;
Cl Cl 0.148 0.159
;International Tables for Crystallography
(1992, Vol. C, Tables 4.2.6.8 and 6.1.1.1)
;
P P 0.102 0.094
;International Tables for Crystallography
(1992, Vol. C, Tables 4.2.6.8 and 6.1.1.1)
;

loop_
_geom_angle_atom_site_label_1
_geom_angle_atom_site_label_2
_geom_angle_atom_site_label_3
_geom_angle
_geom_angle_site_symmetry_1
_geom_angle_site_symmetry_2
_geom_angle_site_symmetry_3
_geom_angle_publ_flag
O(1) Cl(1) O(1) 180.0 . . 2_656 yes
O(1) Cl(1) O(2) 96(1) . . . yes
O(1) Cl(1) O(2) 83(1) . . 2_656 yes
O(1) Cl(1) O(3) 90(1) . . . yes
O(1) Cl(1) O(3) 89(1) . . 2_656 yes
O(1) Cl(1) O(2) 83(1) 2_656 . . yes
O(1) Cl(1) O(2) 96(1) 2_656 . 2_656 yes
O(1) Cl(1) O(3) 89(1) 2_656 . . yes
O(1) Cl(1) O(3) 90(1) 2_656 . 2_656 yes
O(2) Cl(1) O(2) 180.0 . . 2_656 yes
O(2) Cl(1) O(3) 102(1) . . . yes
O(2) Cl(1) O(3) 77(1) . . 2_656 yes
O(2) Cl(1) O(3) 77(1) 2_656 . . yes
O(2) Cl(1) O(3) 102(1) 2_656 . 2_656 yes
O(3) Cl(1) O(3) 180.0 . . 2_656 yes
O(4) Cl(2) O(4) 180.0 . . 2_557 yes
O(4) Cl(2) O(5) 95(1) . . . yes
O(4) Cl(2) O(5) 84(1) . . 2_557 yes
O(4) Cl(2) O(6) 93(1) . . . yes
O(4) Cl(2) O(6) 86(1) . . 2_557 yes
O(4) Cl(2) O(5) 84(1) 2_557 . . yes
O(4) Cl(2) O(5) 95(1) 2_557 . 2_557 yes
O(4) Cl(2) O(6) 86(1) 2_557 . . yes
O(4) Cl(2) O(6) 93(1) 2_557 . 2_557 yes
O(5) Cl(2) O(5) 180.0 . . 2_557 yes
O(5) Cl(2) O(6) 102(1) . . . yes
O(5) Cl(2) O(6) 77(1) . . 2_557 yes
O(5) Cl(2) O(6) 77(1) 2_557 . . yes
O(5) Cl(2) O(6) 102(1) 2_557 . 2_557 yes
O(6) Cl(2) O(6) 180.0 . . 2_557 yes
N(1) P(1) N(2) 89.3(5) . . . yes
N(1) P(1) N(3) 179.2(6) . . . yes
N(1) P(1) N(4) 90.2(5) . . . yes
N(1) P(1) N(5) 89.4(6) . . . yes
N(1) P(1) N(6) 89.8(6) . . . yes
N(2) P(1) N(3) 90.1(5) . . . yes
N(2) P(1) N(4) 179.4(5) . . . yes
N(2) P(1) N(5) 92.2(6) . . . yes
N(2) P(1) N(6) 87.7(6) . . . yes
N(3) P(1) N(4) 90.3(5) . . . yes
N(3) P(1) N(5) 90.0(6) . . . yes
N(3) P(1) N(6) 90.8(6) . . . yes
N(4) P(1) N(5) 87.5(6) . . . yes
N(4) P(1) N(6) 92.7(6) . . . yes
N(5) P(1) N(6) 179.2(6) . . . yes
P(1) N(1) C(1) 125(1) . . . yes
P(1) N(1) C(4) 127(1) . . . yes
C(1) N(1) C(4) 106(1) . . . yes
P(1) N(2) C(6) 127(1) . . . yes
P(1) N(2) C(9) 126.2(10) . . . yes
C(6) N(2) C(9) 106(1) . . . yes
P(1) N(3) C(11) 126.6(10) . . . yes
P(1) N(3) C(14) 126.0(10) . . . yes
C(11) N(3) C(14) 107(1) . . . yes
P(1) N(4) C(16) 126.3(9) . . . yes
P(1) N(4) C(19) 128.1(10) . . . yes
C(16) N(4) C(19) 105(1) . . . yes
P(1) N(5) C(37) 120(1) . . . yes
P(1) N(5) C(39) 119(1) . . . yes
C(37) N(5) C(39) 119(1) . . . yes
P(1) N(6) C(41) 120(1) . . . yes
P(1) N(6) C(43) 120(1) . . . yes
C(41) N(6) C(43) 118(1) . . . yes
N(1) C(1) C(2) 108(1) . . . yes
N(1) C(1) C(20) 123(1) . . . yes
C(2) C(1) C(20) 128(1) . . . yes
C(1) C(2) C(3) 107(1) . . . yes
C(1) C(2) C(21) 125(1) . . . yes
C(3) C(2) C(21) 127(1) . . . yes
C(2) C(3) C(4) 107(1) . . . yes
C(2) C(3) C(23) 127(1) . . . yes
C(4) C(3) C(23) 124(1) . . . yes
N(1) C(4) C(3) 109(1) . . . yes
N(1) C(4) C(5) 120(1) . . . yes
C(3) C(4) C(5) 128(1) . . . yes
C(4) C(5) C(6) 126(1) . . . yes
N(2) C(6) C(5) 123(1) . . . yes
N(2) C(6) C(7) 109(1) . . . yes
C(5) C(6) C(7) 125(1) . . . yes
C(6) C(7) C(8) 107(1) . . . yes
C(6) C(7) C(25) 123(1) . . . yes
C(8) C(7) C(25) 128(1) . . . yes
C(7) C(8) C(9) 107(1) . . . yes
C(7) C(8) C(27) 129(1) . . . yes
C(9) C(8) C(27) 123(1) . . . yes
N(2) C(9) C(8) 108(1) . . . yes
N(2) C(9) C(10) 123(1) . . . yes
C(8) C(9) C(10) 126(1) . . . yes
C(9) C(10) C(11) 125(1) . . . yes
N(3) C(11) C(10) 123(1) . . . yes
N(3) C(11) C(12) 108(1) . . . yes
C(10) C(11) C(12) 127(1) . . . yes
C(11) C(12) C(13) 107(1) . . . yes
C(11) C(12) C(29) 123(1) . . . yes
C(13) C(12) C(29) 128(1) . . . yes
C(12) C(13) C(14) 108(1) . . . yes
C(12) C(13) C(31) 128(1) . . . yes
C(14) C(13) C(31) 122(1) . . . yes
N(3) C(14) C(13) 107(1) . . . yes
N(3) C(14) C(15) 123(1) . . . yes
C(13) C(14) C(15) 127(1) . . . yes
C(14) C(15) C(16) 124(1) . . . yes
N(4) C(16) C(15) 123(1) . . . yes
N(4) C(16) C(17) 108(1) . . . yes
C(15) C(16) C(17) 126(1) . . . yes
C(16) C(17) C(18) 107(1) . . . yes
C(16) C(17) C(34) 124(1) . . . yes
C(18) C(17) C(34) 128(1) . . . yes
C(17) C(18) C(19) 107(1) . . . yes
C(17) C(18) C(35) 128(1) . . . yes
C(19) C(18) C(35) 123(1) . . . yes
N(4) C(19) C(18) 110(1) . . . yes
N(4) C(19) C(20) 123(1) . . . yes
C(18) C(19) C(20) 124(1) . . . yes
C(1) C(20) C(19) 124(1) . . . yes
C(2) C(21) C(22) 113(1) . . . yes
C(3) C(23) C(24) 114(1) . . . yes
C(7) C(25) C(26) 110(1) . . . yes
C(8) C(27) C(28) 110(1) . . . yes
C(12) C(29) C(30) 112(1) . . . yes
C(13) C(31) C(32) 111(1) . . . yes
C(17) C(34) C(33) 110(1) . . . yes
C(18) C(35) C(36) 113(1) . . . yes
N(5) C(37) C(38) 112(2) . . . yes
N(5) C(39) C(40) 114(2) . . . yes
N(6) C(41) C(42) 111(2) . . . yes
N(6) C(43) C(44) 118(2) . . . yes

loop_
_geom_bond_atom_site_label_1
_geom_bond_atom_site_label_2
_geom_bond_distance
_geom_bond_site_symmetry_1
_geom_bond_site_symmetry_2
_geom_bond_publ_flag
Cl(1) O(1) 1.38(3) . . yes
Cl(1) O(1) 1.38(3) . 2_656 yes
Cl(1) O(2) 1.64(3) . . yes
Cl(1) O(2) 1.64(3) . 2_656 yes
Cl(1) O(3) 1.56(4) . . yes
Cl(1) O(3) 1.56(4) . 2_656 yes
Cl(2) O(4) 1.39(3) . . yes
Cl(2) O(4) 1.39(3) . 2_557 yes
Cl(2) O(5) 1.65(3) . . yes
Cl(2) O(5) 1.65(3) . 2_557 yes
Cl(2) O(6) 1.45(4) . . yes
Cl(2) O(6) 1.45(4) . 2_557 yes
P(1) N(1) 1.94(1) . . yes
P(1) N(2) 1.91(1) . . yes
P(1) N(3) 1.92(1) . . yes
P(1) N(4) 1.90(1) . . yes
P(1) N(5) 1.74(1) . . yes
P(1) N(6) 1.74(1) . . yes
N(1) C(1) 1.40(2) . . yes
N(1) C(4) 1.38(2) . . yes
N(2) C(6) 1.37(2) . . yes
N(2) C(9) 1.40(2) . . yes
N(3) C(11) 1.40(2) . . yes
N(3) C(14) 1.39(2) . . yes
N(4) C(16) 1.41(2) . . yes
N(4) C(19) 1.37(2) . . yes
N(5) C(37) 1.45(3) . . yes
N(5) C(39) 1.42(3) . . yes
N(6) C(41) 1.43(3) . . yes
N(6) C(43) 1.43(3) . . yes
C(1) C(2) 1.43(2) . . yes
C(1) C(20) 1.38(2) . . yes
C(2) C(3) 1.36(2) . . yes
C(2) C(21) 1.48(2) . . yes
C(3) C(4) 1.41(2) . . yes
C(3) C(23) 1.50(2) . . yes
C(4) C(5) 1.40(2) . . yes
C(5) C(6) 1.34(2) . . yes
C(6) C(7) 1.47(2) . . yes
C(7) C(8) 1.34(2) . . yes
C(7) C(25) 1.50(2) . . yes
C(8) C(9) 1.47(2) . . yes
C(8) C(27) 1.46(2) . . yes
C(9) C(10) 1.36(2) . . yes
C(10) C(11) 1.33(2) . . yes
C(11) C(12) 1.43(2) . . yes
C(12) C(13) 1.36(2) . . yes
C(12) C(29) 1.49(2) . . yes
C(13) C(14) 1.44(2) . . yes
C(13) C(31) 1.49(2) . . yes
C(14) C(15) 1.35(2) . . yes
C(15) C(16) 1.35(2) . . yes
C(16) C(17) 1.47(2) . . yes
C(17) C(18) 1.35(2) . . yes
C(17) C(34) 1.47(2) . . yes
C(18) C(19) 1.44(2) . . yes
C(18) C(35) 1.50(2) . . yes
C(19) C(20) 1.35(2) . . yes
C(21) C(22) 1.55(3) . . yes
C(23) C(24) 1.47(3) . . yes
C(25) C(26) 1.52(3) . . yes
C(27) C(28) 1.52(3) . . yes
C(29) C(30) 1.47(3) . . yes
C(31) C(32) 1.50(2) . . yes
C(33) C(34) 1.49(3) . . yes
C(35) C(36) 1.45(2) . . yes
C(37) C(38) 1.52(4) . . yes
C(39) C(40) 1.25(3) . . yes
C(41) C(42) 1.60(5) . . yes
C(43) C(44) 1.19(3) . . yes

loop_
_geom_contact_atom_site_label_1
_geom_contact_atom_site_label_2
_geom_contact_distance
_geom_contact_site_symmetry_1
_geom_contact_site_symmetry_2
_geom_contact_publ_flag
O(1) C(25) 3.36(4) . 2_566 ?
O(1) C(24) 3.38(4) . 2_566 ?
O(1) C(23) 3.46(4) . 2_566 ?
O(1) C(29) 3.59(4) . 2_656 ?
O(2) C(10) 3.29(3) . . ?
O(2) C(25) 3.36(3) . 2_566 ?
O(2) C(24) 3.43(3) . 1_645 ?
O(4) C(35) 3.35(3) . 2_567 ?
O(4) C(22) 3.37(3) . 2_567 ?
O(4) C(21) 3.50(3) . 2_567 ?
O(4) C(31) 3.52(3) . 2_557 ?
O(4) C(36) 3.55(3) . 2_567 ?
O(5) C(15) 3.26(3) . . ?
O(5) C(35) 3.37(3) . 2_567 ?
O(5) C(22) 3.41(3) . 1_545 ?
O(6) C(22) 3.59(4) . 2_567 ?
C(37) C(42) 3.52(5) . 1_655 ?
C(38) C(41) 3.54(5) . 1_655 ?
